data_7221479
loop_
_publ_author_name
'Hulliger, F.'
'Siegrist, T.'

_publ_section_title
;
 The crystal structures of Ba Se2 and Ba Se3
;
_journal_name_full
;
Zeitschrift fuer Naturforschung, Teil B. Anorganische Chemie, Organische 
Chemie (33,1978-41,1986)
;
_journal_page_first 14
_journal_page_last 15
_journal_volume 36
_journal_year 1981
_chemical_formula_sum 'Ba Se2'
_space_group_IT_number 15
_symmetry_space_group_name_Hall '-C 2yc'
_symmetry_space_group_name_H-M 'C 1 2/c 1'
_cell_angle_alpha 90
_cell_angle_beta 118.48
_cell_angle_gamma 90
_cell_formula_units_Z 4
_cell_length_a 9.82
_cell_length_b 4.929
_cell_length_c 9.335
_cell_volume 397.160
_citation_journal_id_ASTM ZNBAD2
_cod_data_source_file Hulliger_ZNBAD2_1981_9.cif
_cod_data_source_block Ba1Se2
_cod_original_cell_volume 397.1599
_cod_original_formula_sum 'Ba1 Se2'
_cod_database_code 7221479

loop_
_symmetry_equiv_pos_as_xyz
x,y,z
-x,y,-z+1/2
-x,-y,-z
x,-y,z-1/2
x+1/2,y+1/2,z
-x+1/2,y+1/2,-z+1/2
-x+1/2,-y+1/2,-z
x+1/2,-y+1/2,z-1/2

loop_
_atom_site_label
_atom_site_type_symbol
_atom_site_fract_x
_atom_site_fract_y
_atom_site_fract_z
_atom_site_occupancy
_atom_site_U_iso_or_equiv
Ba1 Ba+2 0 0.131 0.25 1 0.0
Se1 Se-1 0.16 0.634 0.5248 1 0.0
